data_2018918
loop_
_publ_author_name
'Walha, Siwar'
'Bouchaala, Mahmoud'
'Ben Salah, Abdelhamid'

_publ_section_title
;
 The interpenetrated three-dimensional framework of a new mixed
 lithium/ammonium perchlorate grown in a gel medium
;
_journal_coeditor_code OV3020
_journal_issue 4
_journal_name_full 'Acta Crystallographica Section C'
_journal_page_first 315
_journal_page_last 318
_journal_paper_doi 10.1107/S0108270113005684
_journal_volume 69
_journal_year 2013
_chemical_formula_iupac 'Li0.41 (N H4)0.59 Cl O4'
_chemical_formula_moiety '0.59(H4 N +), 0.41(Li +), Cl O4 -'
_chemical_formula_sum 'Cl H2.35 Li0.41 N0.59 O4'
_chemical_formula_weight 112.92
_chemical_name_systematic
;
Lithium/ammonium perchlorate
;
_space_group_IT_number 122
_symmetry_cell_setting tetragonal
_symmetry_space_group_name_Hall 'I -4 2bw'
_symmetry_space_group_name_H-M 'I -4 2 d'
_atom_sites_solution_hydrogens difmap
_atom_sites_solution_primary direct
_atom_sites_solution_secondary difmap
_audit_creation_method SHELXL97
_cell_angle_alpha 90.00
_cell_angle_beta 90.00
_cell_angle_gamma 90.00
_cell_formula_units_Z 4
_cell_length_a 7.4946(2)
_cell_length_b 7.4946(2)
_cell_length_c 7.5457(2)
_cell_measurement_reflns_used 1503
_cell_measurement_temperature 293(2)
_cell_measurement_theta_max 33.5705
_cell_measurement_theta_min 3.8315
_cell_volume 423.83(2)
_computing_cell_refinement 'APEX2 (Bruker, 2010)'
_computing_data_collection 'APEX2 (Bruker, 2010)'
_computing_data_reduction 'APEX2 (Bruker, 2010)'
_computing_molecular_graphics 'DIAMOND (Brandenburg, 1999)'
_computing_publication_material
;
WinGX (Farrugia, 2012) and publCIF (Westrip, 2010)
;
_computing_structure_refinement 'SHELXL97 (Sheldrick, 2008)'
_computing_structure_solution 'SHELXS97 (Sheldrick, 2008)'
_diffrn_ambient_temperature 293(2)
_diffrn_measured_fraction_theta_full 1.000
_diffrn_measured_fraction_theta_max 1.000
_diffrn_measurement_device_type 'Bruker APEXII CCD area-detector'
_diffrn_measurement_method \w
_diffrn_radiation_monochromator graphite
_diffrn_radiation_source 'fine-focus sealed tube'
_diffrn_radiation_type MoK\a
_diffrn_radiation_wavelength 0.71073
_diffrn_reflns_av_R_equivalents 0.0333
_diffrn_reflns_av_sigmaI/netI 0.0173
_diffrn_reflns_limit_h_max 12
_diffrn_reflns_limit_h_min -12
_diffrn_reflns_limit_k_max 12
_diffrn_reflns_limit_k_min -12
_diffrn_reflns_limit_l_max 12
_diffrn_reflns_limit_l_min -10
_diffrn_reflns_number 4093
_diffrn_reflns_theta_full 35.41
_diffrn_reflns_theta_max 35.41
_diffrn_reflns_theta_min 3.83
_exptl_absorpt_coefficient_mu 0.776
_exptl_absorpt_correction_T_max 0.85
_exptl_absorpt_correction_T_min 0.829
_exptl_absorpt_correction_type multi-scan
_exptl_absorpt_process_details '(Blessing, 1995)'
_exptl_crystal_colour colourless
_exptl_crystal_density_diffrn 1.774
_exptl_crystal_density_method 'not measured'
_exptl_crystal_description parallelepiped
_exptl_crystal_F_000 227
_exptl_crystal_size_max 0.23
_exptl_crystal_size_mid 0.23
_exptl_crystal_size_min 0.18
_refine_diff_density_max 0.883
_refine_diff_density_min -0.564
_refine_ls_abs_structure_details 'Flack (1983) and Hooft <i>et al.</i> (2008), with 3875 Bijvoet pairs'
_refine_ls_abs_structure_Flack 0.22(17)
_refine_ls_extinction_method none
_refine_ls_goodness_of_fit_ref 1.327
_refine_ls_hydrogen_treatment refall
_refine_ls_matrix_type full
_refine_ls_number_parameters 18
_refine_ls_number_reflns 488
_refine_ls_number_restraints 4
_refine_ls_restrained_S_all 1.322
_refine_ls_R_factor_all 0.0378
_refine_ls_R_factor_gt 0.0349
_refine_ls_shift/su_max 0.000
_refine_ls_shift/su_mean 0.000
_refine_ls_structure_factor_coef Fsqd
_refine_ls_weighting_details 'calc w = 1/[\s^2^(Fo^2^)+(0.0794P)^2^+0.1679P] where P=(Fo^2^+2Fc^2^)/3'
_refine_ls_weighting_scheme calc
_refine_ls_wR_factor_gt 0.1343
_refine_ls_wR_factor_ref 0.1391
_reflns_number_gt 456
_reflns_number_total 488
_reflns_threshold_expression I>2\s(I)
_cod_data_source_file ov3020.cif
_cod_data_source_block I
_cod_database_code 2018918
_cod_database_fobs_code 2018918

loop_
_symmetry_equiv_pos_as_xyz
'x, y, z'
'-x, -y, z'
'y, -x, -z'
'-y, x, -z'
'-x+1/2, y, -z+3/4'
'x+1/2, -y, -z+3/4'
'-y+1/2, -x, z+3/4'
'y+1/2, x, z+3/4'
'x+1/2, y+1/2, z+1/2'
'-x+1/2, -y+1/2, z+1/2'
'y+1/2, -x+1/2, -z+1/2'
'-y+1/2, x+1/2, -z+1/2'
'-x+1, y+1/2, -z+5/4'
'x+1, -y+1/2, -z+5/4'
'-y+1, -x+1/2, z+5/4'
'y+1, x+1/2, z+5/4'

loop_
_atom_site_type_symbol
_atom_site_label
_atom_site_fract_x
_atom_site_fract_y
_atom_site_fract_z
_atom_site_U_iso_or_equiv
_atom_site_adp_type
_atom_site_calc_flag
_atom_site_refinement_flags
_atom_site_occupancy
_atom_site_symmetry_multiplicity
Cl Cl1 0.5000 0.5000 0.5000 0.0218(2) Uani d S 1 4
O O1 0.4152(2) 0.3535(2) 0.3858(2) 0.0240(4) Uani d . 1 1
Li Li1 0.5000 0.0000 0.2500 0.0197(11) Uani d SP 0.41(3) 4
N N1 0.5000 0.0000 0.2500 0.0197(11) Uani d SPD 0.59(3) 4
H H1 0.605(2) 0.018(11) 0.1733(15) 0.030 Uiso d PD 0.59(3) 1

loop_
_atom_site_aniso_label
_atom_site_aniso_U_11
_atom_site_aniso_U_22
_atom_site_aniso_U_33
_atom_site_aniso_U_12
_atom_site_aniso_U_13
_atom_site_aniso_U_23
Cl1 0.0190(3) 0.0190(3) 0.0275(4) 0.000 0.000 0.000
O1 0.0199(7) 0.0209(6) 0.0309(7) 0.0038(5) -0.0062(6) -0.0095(6)
Li1 0.0230(14) 0.0230(14) 0.0130(15) 0.000 0.000 0.000
N1 0.0230(14) 0.0230(14) 0.0130(15) 0.000 0.000 0.000

loop_
_atom_type_symbol
_atom_type_description
_atom_type_scat_dispersion_real
_atom_type_scat_dispersion_imag
_atom_type_scat_source
O O 0.0106 0.0060 'International Tables Vol C Tables 4.2.6.8 and 6.1.1.4'
Cl Cl 0.1484 0.1585 'International Tables Vol C Tables 4.2.6.8 and 6.1.1.4'
Li Li -0.0003 0.0001 'International Tables Vol C Tables 4.2.6.8 and 6.1.1.4'
N N 0.0061 0.0033 'International Tables Vol C Tables 4.2.6.8 and 6.1.1.4'
H H 0.0000 0.0000 'International Tables Vol C Tables 4.2.6.8 and 6.1.1.4'

loop_
_geom_angle_atom_site_label_1
_geom_angle_atom_site_label_2
_geom_angle_atom_site_label_3
_geom_angle_site_symmetry_1
_geom_angle_site_symmetry_3
_geom_angle
O1 Cl1 O1 . 4_656 108.41(7)
O1 Cl1 O1 . 2_665 111.61(14)
O1 Cl1 O1 4_656 2_665 108.41(7)
O1 Cl1 O1 . 3_566 108.41(7)
O1 Cl1 O1 4_656 3_566 111.61(14)
O1 Cl1 O1 2_665 3_566 108.41(7)

loop_
_geom_bond_atom_site_label_1
_geom_bond_atom_site_label_2
_geom_bond_site_symmetry_2
_geom_bond_distance
Cl1 O1 . 1.5339(15)
Cl1 O1 4_656 1.5339(15)
Cl1 O1 2_665 1.5339(15)
Cl1 O1 3_566 1.5339(15)

loop_
_geom_hbond_atom_site_label_D
_geom_hbond_atom_site_label_H
_geom_hbond_atom_site_label_A
_geom_hbond_site_symmetry_A
_geom_hbond_distance_DH
_geom_hbond_distance_HA
_geom_hbond_distance_DA
_geom_hbond_angle_DHA
_geom_hbond_publ_flag
N1 H1 O1 11_555 0.99(2) 1.98(2) 2.9108(15) 156.6(15) y
